data_7039800
loop_
_publ_author_name
'Li, Yong-Hui'
'Liu, Xiao-Le'
'Yu, Zhen-Tao'
'Li, Zhao-Sheng'
'Yan, Shi-Cheng'
'Chen, Guang-Hui'
'Zou, Zhi-Gang'

_publ_section_title
;
 Osmium(ii) complexes for light-driven aerobic oxidation of amines to
 imines.
;
_journal_issue 31
_journal_name_full 'Dalton transactions (Cambridge, England : 2003)'
_journal_page_first 12400
_journal_page_last 12408
_journal_paper_doi 10.1039/c6dt02331b
_journal_volume 45
_journal_year 2016
_chemical_formula_moiety 'C35 H23 F6 N8 O Os P, C H2 Cl2'
_chemical_formula_sum 'C36 H25 Cl2 F6 N8 O Os P'
_chemical_formula_weight 991.71
_chemical_name_systematic
;
 ? 
;
_space_group_IT_number 2
_symmetry_cell_setting triclinic
_symmetry_space_group_name_Hall '-P 1'
_symmetry_space_group_name_H-M 'P -1'
_atom_sites_solution_hydrogens geom
_atom_sites_solution_primary direct
_atom_sites_solution_secondary difmap
_audit_creation_method SHELXL-97
_audit_update_record
;
2016-06-13 deposited with the CCDC.
2016-07-05 downloaded from the CCDC.
;
_cell_angle_alpha 62.8130(10)
_cell_angle_beta 89.808(2)
_cell_angle_gamma 84.357(2)
_cell_formula_units_Z 2
_cell_length_a 10.8160(5)
_cell_length_b 13.4759(6)
_cell_length_c 14.5272(6)
_cell_measurement_reflns_used 6465
_cell_measurement_temperature 171(2)
_cell_measurement_theta_max 26.13
_cell_measurement_theta_min 3.16
_cell_volume 1872.29(14)
_computing_structure_refinement 'SHELXL-97 (Sheldrick, 2008)'
_computing_structure_solution 'SHELXS-97 (Sheldrick, 2008)'
_diffrn_ambient_temperature 171(2)
_diffrn_measured_fraction_theta_full 0.980
_diffrn_measured_fraction_theta_max 0.980
_diffrn_measurement_device_type 'PHOTON100 CMOS detector'
_diffrn_measurement_method 'omega scan'
_diffrn_radiation_monochromator 'TRIUMPH curved crystal monochromator'
_diffrn_radiation_source 'fine-focus sealed tube'
_diffrn_radiation_type MoK\a
_diffrn_radiation_wavelength 0.71073
_diffrn_reflns_av_R_equivalents 0.0418
_diffrn_reflns_av_sigmaI/netI 0.0545
_diffrn_reflns_limit_h_max 12
_diffrn_reflns_limit_h_min -12
_diffrn_reflns_limit_k_max 16
_diffrn_reflns_limit_k_min -13
_diffrn_reflns_limit_l_max 17
_diffrn_reflns_limit_l_min -17
_diffrn_reflns_number 15234
_diffrn_reflns_theta_full 25.25
_diffrn_reflns_theta_max 25.25
_diffrn_reflns_theta_min 3.16
_exptl_absorpt_coefficient_mu 3.663
_exptl_absorpt_correction_T_max 0.7454
_exptl_absorpt_correction_T_min 0.6465
_exptl_absorpt_correction_type multi-scan
_exptl_absorpt_process_details 'SADABS (Bruker, 2013)'
_exptl_crystal_density_diffrn 1.759
_exptl_crystal_density_method 'not measured'
_exptl_crystal_description block
_exptl_crystal_F_000 968
_exptl_crystal_size_max 0.22
_exptl_crystal_size_mid 0.21
_exptl_crystal_size_min 0.18
_refine_diff_density_max 0.831
_refine_diff_density_min -0.868
_refine_diff_density_rms 0.124
_refine_ls_extinction_method none
_refine_ls_goodness_of_fit_ref 1.023
_refine_ls_hydrogen_treatment constr
_refine_ls_matrix_type full
_refine_ls_number_parameters 496
_refine_ls_number_reflns 6639
_refine_ls_number_restraints 0
_refine_ls_restrained_S_all 1.023
_refine_ls_R_factor_all 0.0451
_refine_ls_R_factor_gt 0.0317
_refine_ls_shift/su_max 0.001
_refine_ls_shift/su_mean 0.000
_refine_ls_structure_factor_coef Fsqd
_refine_ls_weighting_details 'calc w=1/[\s^2^(Fo^2^)+(0.0301P)^2^+1.2335P] where P=(Fo^2^+2Fc^2^)/3'
_refine_ls_weighting_scheme calc
_refine_ls_wR_factor_gt 0.0628
_refine_ls_wR_factor_ref 0.0669
_reflns_number_gt 5647
_reflns_number_total 6639
_reflns_threshold_expression >2sigma(I)
_cod_data_source_file c6dt02331b2.cif
_cod_data_source_block 1
_cod_depositor_comments
;
The following automatic conversions were performed:

'_symmetry_cell_setting' value 'Triclinic' changed to 'triclinic'
according to
/usr/data/users/saulius/crontab/automatic-downloads/rss-feeds/RSC/lib/dictionaries/cif_core.dic
dictionary named 'cif_core.dic' version 2.4.2 from 2011-04-26.

Automatic conversion script
Id: cif_fix_values 4268 2015-11-12 08:31:59Z antanas 

 Adding full bibliography for 7039800--7039801.cif.
;
_cod_original_sg_symbol_Hall '-P 1 '
_cod_original_sg_symbol_H-M 'P-1 '
_cod_database_code 7039800

loop_
_space_group_symop_id
_space_group_symop_operation_xyz
1 'x, y, z'
2 '-x, -y, -z'

loop_
_atom_site_label
_atom_site_type_symbol
_atom_site_fract_x
_atom_site_fract_y
_atom_site_fract_z
_atom_site_U_iso_or_equiv
_atom_site_adp_type
_atom_site_occupancy
_atom_site_symmetry_multiplicity
_atom_site_calc_flag
_atom_site_refinement_flags
C1 C 0.7622(4) 0.5939(4) 0.0296(3) 0.0174(10) Uani 1 1 d .
C2 C 0.6171(4) 0.6815(4) -0.0780(3) 0.0185(10) Uani 1 1 d .
C3 C 0.8676(4) 0.5210(4) 0.0962(3) 0.0169(10) Uani 1 1 d .
C4 C 0.9161(4) 0.4223(4) 0.0957(4) 0.0240(11) Uani 1 1 d .
H4 H 0.8790 0.3967 0.0524 0.029 Uiso 1 1 calc R
C5 C 1.0198(5) 0.3617(4) 0.1594(4) 0.0270(12) Uani 1 1 d .
H5 H 1.0549 0.2936 0.1607 0.032 Uiso 1 1 calc R
C6 C 1.0711(5) 0.4016(4) 0.2209(4) 0.0262(12) Uani 1 1 d .
H6 H 1.1428 0.3614 0.2644 0.031 Uiso 1 1 calc R
C7 C 1.0187(4) 0.4989(4) 0.2194(4) 0.0205(10) Uani 1 1 d .
H7 H 1.0547 0.5246 0.2630 0.025 Uiso 1 1 calc R
C8 C 0.5183(5) 0.7097(4) -0.1594(4) 0.0276(12) Uani 1 1 d .
C9 C 0.8917(4) 0.9183(4) -0.0302(3) 0.0196(10) Uani 1 1 d .
C10 C 1.0333(4) 0.8898(4) -0.1141(4) 0.0223(11) Uani 1 1 d .
C11 C 0.7862(4) 0.9581(4) 0.0106(3) 0.0202(10) Uani 1 1 d .
C12 C 0.7355(5) 1.0688(4) -0.0328(4) 0.0277(12) Uani 1 1 d .
H12 H 0.7724 1.1242 -0.0905 0.033 Uiso 1 1 calc R
C13 C 0.6308(5) 1.0991(4) 0.0076(4) 0.0298(12) Uani 1 1 d .
H13 H 0.5963 1.1753 -0.0201 0.036 Uiso 1 1 calc R
C14 C 0.5784(4) 1.0163(4) 0.0886(4) 0.0250(12) Uani 1 1 d .
H14 H 0.5048 1.0340 0.1164 0.030 Uiso 1 1 calc R
C15 C 0.6332(4) 0.9063(4) 0.1299(3) 0.0185(10) Uani 1 1 d .
H15 H 0.5957 0.8499 0.1862 0.022 Uiso 1 1 calc R
C16 C 1.1198(5) 0.9084(4) -0.1986(4) 0.0326(13) Uani 1 1 d .
C17 C 0.5431(4) 0.6202(3) 0.2521(3) 0.0159(10) Uani 1 1 d .
C18 C 0.5085(4) 0.5836(4) 0.1809(3) 0.0219(11) Uani 1 1 d .
H18 H 0.5708 0.5520 0.1527 0.026 Uiso 1 1 calc R
C19 C 0.3846(4) 0.5928(4) 0.1508(4) 0.0257(11) Uani 1 1 d .
H19 H 0.3623 0.5665 0.1033 0.031 Uiso 1 1 calc R
C20 C 0.2945(4) 0.6399(4) 0.1898(4) 0.0282(12) Uani 1 1 d .
H20 H 0.2099 0.6478 0.1678 0.034 Uiso 1 1 calc R
C21 C 0.3256(5) 0.6761(4) 0.2608(4) 0.0288(12) Uani 1 1 d .
H21 H 0.2625 0.7077 0.2882 0.035 Uiso 1 1 calc R
C22 C 0.4485(4) 0.6664(4) 0.2916(4) 0.0219(11) Uani 1 1 d .
H22 H 0.4694 0.6914 0.3404 0.026 Uiso 1 1 calc R
C23 C 0.7641(4) 0.4651(4) 0.3593(3) 0.0216(11) Uani 1 1 d .
C24 C 0.8711(5) 0.4364(4) 0.4235(4) 0.0332(13) Uani 1 1 d .
H24 H 0.9077 0.4928 0.4325 0.040 Uiso 1 1 calc R
C25 C 0.9241(6) 0.3261(5) 0.4742(4) 0.0489(18) Uani 1 1 d .
H25 H 0.9964 0.3074 0.5183 0.059 Uiso 1 1 calc R
C26 C 0.8737(7) 0.2438(5) 0.4615(5) 0.063(2) Uani 1 1 d .
H26 H 0.9109 0.1683 0.4961 0.075 Uiso 1 1 calc R
C27 C 0.7678(7) 0.2714(5) 0.3978(6) 0.071(2) Uani 1 1 d .
H27 H 0.7320 0.2148 0.3885 0.085 Uiso 1 1 calc R
C28 C 0.7145(6) 0.3808(4) 0.3479(5) 0.0421(15) Uani 1 1 d .
H28 H 0.6417 0.3987 0.3046 0.050 Uiso 1 1 calc R
C29 C 0.7025(4) 0.6576(4) 0.3889(3) 0.0199(10) Uani 1 1 d .
C30 C 0.7371(4) 0.7601(4) 0.3727(3) 0.0189(10) Uani 1 1 d .
H30 H 0.7703 0.8073 0.3085 0.023 Uiso 1 1 calc R
C31 C 0.7243(5) 0.7953(4) 0.4484(4) 0.0271(12) Uani 1 1 d .
H31 H 0.7489 0.8659 0.4362 0.032 Uiso 1 1 calc R
C32 C 0.6759(5) 0.7278(4) 0.5416(4) 0.0310(13) Uani 1 1 d .
H32 H 0.6654 0.7523 0.5933 0.037 Uiso 1 1 calc R
C33 C 0.6425(5) 0.6237(4) 0.5597(4) 0.0312(13) Uani 1 1 d .
H33 H 0.6109 0.5764 0.6246 0.037 Uiso 1 1 calc R
C34 C 0.6547(4) 0.5887(4) 0.4845(4) 0.0245(11) Uani 1 1 d .
H34 H 0.6307 0.5177 0.4973 0.029 Uiso 1 1 calc R
C35 C 0.9456(4) 0.7224(4) 0.2359(4) 0.0216(11) Uani 1 1 d .
C36 C 0.7221(7) 0.9953(7) 0.7157(6) 0.082(3) Uani 1 1 d .
H36A H 0.7050 0.9447 0.7884 0.098 Uiso 1 1 calc R
H36B H 0.7891 1.0399 0.7166 0.098 Uiso 1 1 calc R
Cl1 Cl 0.5903(2) 1.08453(18) 0.65571(18) 0.0908(7) Uani 1 1 d .
Cl2 Cl 0.7731(2) 0.9149(2) 0.6547(3) 0.1238(11) Uani 1 1 d .
F1 F 0.5590(3) 0.6890(3) -0.2363(2) 0.0472(9) Uani 1 1 d .
F2 F 0.4223(3) 0.6490(3) -0.1230(2) 0.0468(9) Uani 1 1 d .
F3 F 0.4734(3) 0.8171(3) -0.2019(2) 0.0472(9) Uani 1 1 d .
F4 F 1.1827(3) 0.9945(3) -0.2212(3) 0.0533(10) Uani 1 1 d .
F5 F 1.0623(4) 0.9242(5) -0.2843(3) 0.0903(16) Uani 1 1 d .
F6 F 1.2041(4) 0.8210(3) -0.1737(3) 0.0818(15) Uani 1 1 d .
N1 N 0.6314(3) 0.7468(3) -0.0330(3) 0.0188(9) Uani 1 1 d .
N2 N 0.7268(3) 0.6884(3) 0.0379(3) 0.0157(8) Uani 1 1 d .
N3 N 0.6956(3) 0.5855(3) -0.0432(3) 0.0197(9) Uani 1 1 d .
N4 N 0.9175(3) 0.5599(3) 0.1581(3) 0.0176(9) Uani 1 1 d .
N5 N 1.0241(3) 0.7881(3) -0.0354(3) 0.0224(9) Uani 1 1 d .
N6 N 0.9307(3) 0.8089(3) 0.0175(3) 0.0177(9) Uani 1 1 d .
N7 N 0.9535(4) 0.9743(3) -0.1161(3) 0.0252(10) Uani 1 1 d .
N8 N 0.7368(3) 0.8762(3) 0.0937(3) 0.0155(8) Uani 1 1 d .
O1 O 1.0228(3) 0.7259(3) 0.2894(3) 0.0346(9) Uani 1 1 d .
Os1 Os 0.831227(17) 0.712005(15) 0.146542(14) 0.01451(6) Uani 1 1 d .
P1 P 0.70830(11) 0.61466(9) 0.28595(9) 0.0157(3) Uani 1 1 d .

loop_
_atom_site_aniso_label
_atom_site_aniso_U_11
_atom_site_aniso_U_22
_atom_site_aniso_U_33
_atom_site_aniso_U_23
_atom_site_aniso_U_13
_atom_site_aniso_U_12
C1 0.020(2) 0.018(2) 0.019(2) -0.012(2) 0.0050(19) -0.0054(19)
C2 0.020(2) 0.021(2) 0.017(2) -0.010(2) 0.0022(19) -0.0045(19)
C3 0.015(2) 0.018(2) 0.017(2) -0.0073(19) 0.0048(19) -0.0017(18)
C4 0.030(3) 0.017(2) 0.028(3) -0.013(2) 0.003(2) -0.003(2)
C5 0.030(3) 0.016(2) 0.032(3) -0.010(2) 0.005(2) 0.004(2)
C6 0.024(3) 0.022(3) 0.028(3) -0.009(2) -0.002(2) 0.004(2)
C7 0.018(2) 0.024(3) 0.023(2) -0.013(2) -0.001(2) -0.001(2)
C8 0.030(3) 0.031(3) 0.027(3) -0.017(2) 0.000(2) -0.004(2)
C9 0.023(3) 0.018(2) 0.022(2) -0.012(2) 0.002(2) -0.006(2)
C10 0.020(3) 0.028(3) 0.028(3) -0.018(2) 0.009(2) -0.010(2)
C11 0.024(3) 0.021(2) 0.017(2) -0.010(2) 0.002(2) -0.003(2)
C12 0.033(3) 0.017(2) 0.027(3) -0.006(2) 0.006(2) -0.002(2)
C13 0.030(3) 0.018(3) 0.037(3) -0.010(2) -0.002(2) 0.003(2)
C14 0.022(3) 0.022(3) 0.032(3) -0.015(2) 0.003(2) 0.003(2)
C15 0.018(2) 0.021(2) 0.021(2) -0.013(2) 0.002(2) -0.0054(19)
C16 0.030(3) 0.035(3) 0.040(3) -0.022(3) 0.013(3) -0.013(3)
C17 0.015(2) 0.014(2) 0.018(2) -0.0059(19) -0.0002(19) -0.0066(18)
C18 0.023(3) 0.021(2) 0.022(2) -0.009(2) 0.006(2) -0.006(2)
C19 0.027(3) 0.022(3) 0.027(3) -0.008(2) -0.001(2) -0.012(2)
C20 0.017(3) 0.022(3) 0.034(3) -0.002(2) -0.003(2) -0.007(2)
C21 0.021(3) 0.022(3) 0.035(3) -0.006(2) 0.003(2) -0.001(2)
C22 0.023(3) 0.018(2) 0.023(3) -0.007(2) 0.003(2) -0.005(2)
C23 0.025(3) 0.018(2) 0.017(2) -0.004(2) 0.006(2) -0.001(2)
C24 0.036(3) 0.035(3) 0.026(3) -0.013(2) -0.001(2) 0.006(2)
C25 0.052(4) 0.054(4) 0.024(3) -0.009(3) -0.007(3) 0.026(3)
C26 0.093(6) 0.025(3) 0.050(4) -0.004(3) -0.001(4) 0.019(4)
C27 0.094(6) 0.024(3) 0.085(5) -0.020(4) -0.014(5) 0.001(4)
C28 0.046(4) 0.020(3) 0.051(4) -0.009(3) -0.006(3) 0.000(3)
C29 0.017(2) 0.027(3) 0.018(2) -0.012(2) 0.0013(19) -0.002(2)
C30 0.018(2) 0.023(2) 0.018(2) -0.011(2) 0.0009(19) -0.005(2)
C31 0.030(3) 0.026(3) 0.031(3) -0.017(2) 0.001(2) -0.008(2)
C32 0.042(3) 0.039(3) 0.019(3) -0.020(2) 0.001(2) -0.001(3)
C33 0.044(3) 0.029(3) 0.017(3) -0.007(2) 0.008(2) -0.003(2)
C34 0.028(3) 0.025(3) 0.024(3) -0.013(2) 0.002(2) -0.006(2)
C35 0.022(3) 0.024(3) 0.024(3) -0.015(2) 0.009(2) -0.006(2)
C36 0.067(5) 0.098(6) 0.089(6) -0.053(5) -0.016(5) 0.001(5)
Cl1 0.0949(16) 0.0690(13) 0.0993(16) -0.0355(12) 0.0063(13) 0.0161(12)
Cl2 0.0793(16) 0.1075(19) 0.226(3) -0.116(2) -0.0115(19) 0.0124(14)
F1 0.054(2) 0.066(2) 0.0318(17) -0.0333(17) -0.0085(16) 0.0030(18)
F2 0.0351(18) 0.057(2) 0.0447(19) -0.0178(17) -0.0075(15) -0.0181(16)
F3 0.055(2) 0.0334(18) 0.053(2) -0.0216(16) -0.0294(17) 0.0117(16)
F4 0.068(2) 0.056(2) 0.054(2) -0.0337(18) 0.0398(19) -0.0439(19)
F5 0.058(3) 0.200(5) 0.050(2) -0.081(3) 0.028(2) -0.058(3)
F6 0.082(3) 0.047(2) 0.102(3) -0.023(2) 0.070(3) -0.006(2)
N1 0.019(2) 0.018(2) 0.019(2) -0.0078(17) -0.0032(16) -0.0002(16)
N2 0.019(2) 0.0165(19) 0.0123(18) -0.0070(16) 0.0018(16) -0.0039(16)
N3 0.020(2) 0.023(2) 0.021(2) -0.0132(17) 0.0012(17) -0.0037(17)
N4 0.018(2) 0.016(2) 0.019(2) -0.0075(17) 0.0016(16) -0.0031(16)
N5 0.021(2) 0.026(2) 0.024(2) -0.0145(18) 0.0063(17) -0.0040(17)
N6 0.019(2) 0.017(2) 0.021(2) -0.0119(17) 0.0034(16) -0.0025(16)
N7 0.028(2) 0.021(2) 0.024(2) -0.0066(18) 0.0070(18) -0.0094(18)
N8 0.016(2) 0.0162(19) 0.0166(19) -0.0099(16) -0.0011(16) -0.0017(15)
O1 0.0188(19) 0.058(3) 0.040(2) -0.034(2) -0.0052(17) -0.0032(17)
Os1 0.01507(10) 0.01447(9) 0.01601(10) -0.00873(7) 0.00095(6) -0.00165(6)
P1 0.0168(6) 0.0162(6) 0.0155(6) -0.0081(5) 0.0014(5) -0.0032(5)

loop_
_atom_type_symbol
_atom_type_description
_atom_type_scat_dispersion_real
_atom_type_scat_dispersion_imag
_atom_type_scat_source
C C 0.0033 0.0016 'International Tables Vol C Tables 4.2.6.8 and 6.1.1.4'
H H 0.0000 0.0000 'International Tables Vol C Tables 4.2.6.8 and 6.1.1.4'
F F 0.0171 0.0103 'International Tables Vol C Tables 4.2.6.8 and 6.1.1.4'
N N 0.0061 0.0033 'International Tables Vol C Tables 4.2.6.8 and 6.1.1.4'
O O 0.0106 0.0060 'International Tables Vol C Tables 4.2.6.8 and 6.1.1.4'
Os Os -1.2165 7.6030 'International Tables Vol C Tables 4.2.6.8 and 6.1.1.4'
P P 0.1023 0.0942 'International Tables Vol C Tables 4.2.6.8 and 6.1.1.4'
Cl Cl 0.1484 0.1585 'International Tables Vol C Tables 4.2.6.8 and 6.1.1.4'

loop_
_geom_angle_atom_site_label_1
_geom_angle_atom_site_label_2
_geom_angle_atom_site_label_3
_geom_angle
N2 C1 C3 116.6(4)
N3 C1 C3 130.4(4)
N3 C1 N2 112.9(4)
N1 C2 C8 122.2(4)
N1 C2 N3 116.4(4)
N3 C2 C8 121.4(4)
C4 C3 C1 123.5(4)
N4 C3 C1 114.1(4)
N4 C3 C4 122.4(4)
C3 C4 H4 120.7
C5 C4 C3 118.7(5)
C5 C4 H4 120.7
C4 C5 H5 120.5
C6 C5 C4 119.0(4)
C6 C5 H5 120.5
C5 C6 H6 120.0
C7 C6 C5 120.0(4)
C7 C6 H6 120.0
C6 C7 H7 118.8
N4 C7 C6 122.4(5)
N4 C7 H7 118.8
F1 C8 C2 112.3(4)
F1 C8 F2 105.3(4)
F2 C8 C2 112.4(4)
F3 C8 C2 112.2(4)
F3 C8 F1 106.9(4)
F3 C8 F2 107.4(4)
N6 C9 C11 117.9(4)
N6 C9 N7 112.4(4)
N7 C9 C11 129.5(4)
N5 C10 C16 122.4(4)
N5 C10 N7 116.1(4)
N7 C10 C16 121.3(4)
C12 C11 C9 123.5(4)
N8 C11 C9 114.5(4)
N8 C11 C12 121.9(4)
C11 C12 H12 120.0
C11 C12 C13 120.0(4)
C13 C12 H12 120.0
C12 C13 H13 120.9
C14 C13 C12 118.1(4)
C14 C13 H13 120.9
C13 C14 H14 120.1
C13 C14 C15 119.7(4)
C15 C14 H14 120.1
C14 C15 H15 118.6
N8 C15 C14 122.8(4)
N8 C15 H15 118.6
F4 C16 C10 113.0(5)
F4 C16 F6 105.7(5)
F5 C16 C10 112.4(4)
F5 C16 F4 107.5(5)
F5 C16 F6 106.0(5)
F6 C16 C10 111.7(4)
C18 C17 C22 117.8(4)
C18 C17 P1 120.5(3)
C22 C17 P1 121.7(4)
C17 C18 H18 119.5
C19 C18 C17 120.9(4)
C19 C18 H18 119.5
C18 C19 H19 120.1
C20 C19 C18 119.9(5)
C20 C19 H19 120.1
C19 C20 H20 119.7
C19 C20 C21 120.6(5)
C21 C20 H20 119.7
C20 C21 H21 120.1
C22 C21 C20 119.8(5)
C22 C21 H21 120.1
C17 C22 H22 119.5
C21 C22 C17 121.0(5)
C21 C22 H22 119.5
C24 C23 P1 117.4(4)
C28 C23 C24 118.0(5)
C28 C23 P1 124.4(4)
C23 C24 H24 119.8
C25 C24 C23 120.3(6)
C25 C24 H24 119.8
C24 C25 H25 119.6
C26 C25 C24 120.8(6)
C26 C25 H25 119.6
C25 C26 H26 120.3
C25 C26 C27 119.3(6)
C27 C26 H26 120.3
C26 C27 H27 120.0
C28 C27 C26 120.0(7)
C28 C27 H27 120.0
C23 C28 H28 119.2
C27 C28 C23 121.6(6)
C27 C28 H28 119.2
C30 C29 C34 118.6(4)
C30 C29 P1 121.5(3)
C34 C29 P1 119.8(4)
C29 C30 H30 119.5
C29 C30 C31 121.1(4)
C31 C30 H30 119.5
C30 C31 H31 120.0
C32 C31 C30 119.9(5)
C32 C31 H31 120.0
C31 C32 H32 120.2
C31 C32 C33 119.7(5)
C33 C32 H32 120.2
C32 C33 H33 119.7
C34 C33 C32 120.5(4)
C34 C33 H33 119.7
C29 C34 H34 119.9
C33 C34 C29 120.1(5)
C33 C34 H34 119.9
O1 C35 Os1 175.8(4)
H36A C36 H36B 107.8
Cl1 C36 H36A 109.0
Cl1 C36 H36B 109.0
Cl1 C36 Cl2 112.7(5)
Cl2 C36 H36A 109.0
Cl2 C36 H36B 109.0
C2 N1 N2 102.7(3)
C1 N2 N1 107.7(4)
C1 N2 Os1 115.6(3)
N1 N2 Os1 136.6(3)
C1 N3 C2 100.3(4)
C3 N4 Os1 116.5(3)
C7 N4 C3 117.5(4)
C7 N4 Os1 125.9(3)
C10 N5 N6 102.4(3)
C9 N6 N5 108.7(4)
C9 N6 Os1 115.3(3)
N5 N6 Os1 135.8(3)
C9 N7 C10 100.3(4)
C11 N8 Os1 115.0(3)
C15 N8 C11 117.4(4)
C15 N8 Os1 127.6(3)
C35 Os1 N2 170.61(17)
C35 Os1 N4 95.18(17)
C35 Os1 N6 91.35(17)
C35 Os1 N8 96.36(17)
C35 Os1 P1 90.33(14)
N2 Os1 N4 77.15(14)
N2 Os1 N8 90.37(14)
N2 Os1 P1 95.13(10)
N4 Os1 N8 165.07(13)
N4 Os1 P1 90.66(10)
N6 Os1 N2 83.74(14)
N6 Os1 N4 93.04(14)
N6 Os1 N8 77.27(13)
N6 Os1 P1 175.78(10)
N8 Os1 P1 98.69(10)
C17 P1 Os1 115.51(14)
C23 P1 C17 105.7(2)
C23 P1 Os1 113.03(15)
C29 P1 C17 103.2(2)
C29 P1 C23 101.3(2)
C29 P1 Os1 116.52(16)

loop_
_geom_bond_atom_site_label_1
_geom_bond_atom_site_label_2
_geom_bond_distance
C1 C3 1.456(6)
C1 N2 1.352(5)
C1 N3 1.334(6)
C2 C8 1.484(7)
C2 N1 1.334(6)
C2 N3 1.356(5)
C3 C4 1.384(6)
C3 N4 1.365(6)
C4 H4 0.9500
C4 C5 1.385(6)
C5 H5 0.9500
C5 C6 1.377(7)
C6 H6 0.9500
C6 C7 1.367(6)
C7 H7 0.9500
C7 N4 1.352(5)
C8 F1 1.334(6)
C8 F2 1.340(6)
C8 F3 1.327(5)
C9 C11 1.451(6)
C9 N6 1.333(5)
C9 N7 1.344(6)
C10 C16 1.485(7)
C10 N5 1.338(6)
C10 N7 1.349(6)
C11 C12 1.380(6)
C11 N8 1.362(5)
C12 H12 0.9500
C12 C13 1.385(7)
C13 H13 0.9500
C13 C14 1.368(7)
C14 H14 0.9500
C14 C15 1.387(6)
C15 H15 0.9500
C15 N8 1.341(5)
C16 F4 1.313(6)
C16 F5 1.311(6)
C16 F6 1.323(6)
C17 C18 1.399(6)
C17 C22 1.401(6)
C17 P1 1.841(4)
C18 H18 0.9500
C18 C19 1.387(7)
C19 H19 0.9500
C19 C20 1.370(7)
C20 H20 0.9500
C20 C21 1.381(7)
C21 H21 0.9500
C21 C22 1.379(7)
C22 H22 0.9500
C23 C24 1.396(7)
C23 C28 1.377(8)
C23 P1 1.834(4)
C24 H24 0.9500
C24 C25 1.383(7)
C25 H25 0.9500
C25 C26 1.367(10)
C26 H26 0.9500
C26 C27 1.384(10)
C27 H27 0.9500
C27 C28 1.375(8)
C28 H28 0.9500
C29 C30 1.381(6)
C29 C34 1.404(6)
C29 P1 1.833(5)
C30 H30 0.9500
C30 C31 1.384(7)
C31 H31 0.9500
C31 C32 1.378(7)
C32 H32 0.9500
C32 C33 1.388(7)
C33 H33 0.9500
C33 C34 1.376(7)
C34 H34 0.9500
C35 O1 1.161(6)
C35 Os1 1.857(5)
C36 H36A 0.9900
C36 H36B 0.9900
C36 Cl1 1.718(7)
C36 Cl2 1.737(8)
N1 N2 1.361(5)
N2 Os1 2.100(4)
N4 Os1 2.100(4)
N5 N6 1.352(5)
N6 Os1 2.098(4)
N8 Os1 2.130(3)
Os1 P1 2.3425(12)
